data_7219202
loop_
_publ_author_name
'Zhang, Ying'
'Zhang, Liangliang'
'Liu, Heyuan'
'Sun, Di'
'Li, Xiyou'

_publ_section_title
;
 Synthesis and aggregation properties of a series of dumbbell polyhedral
 oligosilsesquioxane-perylene diimide triads
;
_journal_issue 6
_journal_name_full CrystEngComm
_journal_page_first 1453
_journal_paper_doi 10.1039/C4CE02392G
_journal_volume 17
_journal_year 2015
_chemical_formula_moiety 'C86 H146 N2 O28 Si16'
_chemical_formula_sum 'C86 H146 N2 O28 Si16'
_chemical_formula_weight 2105.49
_chemical_name_systematic
; 
 ? 
;
_space_group_IT_number 2
_symmetry_cell_setting triclinic
_symmetry_space_group_name_Hall '-P 1'
_symmetry_space_group_name_H-M 'P -1'
_atom_sites_solution_hydrogens geom
_atom_sites_solution_primary direct
_atom_sites_solution_secondary difmap
_audit_creation_method SHELXL-97
_audit_update_record
;
2014-12-29 deposited with the CCDC.
2015-01-02 downloaded from the CCDC.
;
_cell_angle_alpha 86.5313(16)
_cell_angle_beta 81.6042(18)
_cell_angle_gamma 83.2088(17)
_cell_formula_units_Z 2
_cell_length_a 11.3824(2)
_cell_length_b 21.8344(4)
_cell_length_c 23.7734(5)
_cell_measurement_reflns_used 28096
_cell_measurement_temperature 293(2)
_cell_measurement_theta_max 70.65
_cell_measurement_theta_min 3.76
_cell_volume 5798.40(19)
_computing_cell_refinement
;
CrysAlisPro, Agilent Technologies,
Version 1.171.36.32 (release 02-08-2013 CrysAlis171 .NET)
(compiled Aug  2 2013,16:46:58)
;
_computing_data_collection
;
CrysAlisPro, Agilent Technologies,
Version 1.171.36.32 (release 02-08-2013 CrysAlis171 .NET)
(compiled Aug  2 2013,16:46:58)
;
_computing_data_reduction
;
CrysAlisPro, Agilent Technologies,
Version 1.171.36.32 (release 02-08-2013 CrysAlis171 .NET)
(compiled Aug  2 2013,16:46:58)
;
_computing_molecular_graphics 'Olex2 (Dolomanov et al., 2009)'
_computing_publication_material 'Olex2 (Dolomanov et al., 2009)'
_computing_structure_refinement 'SHELXL-97 (Sheldrick, 1997)'
_computing_structure_solution 'SHELXS-97 (Sheldrick, 1990)'
_diffrn_ambient_temperature 293(2)
_diffrn_measured_fraction_theta_full 0.964
_diffrn_measured_fraction_theta_max 0.964
_diffrn_measurement_device_type 'SuperNova, Dual, Cu at zero, Eos'
_diffrn_measurement_method '\w scans'
_diffrn_radiation_monochromator graphite
_diffrn_radiation_source 'fine-focus sealed tube'
_diffrn_radiation_type CuK\a
_diffrn_radiation_wavelength 1.54180
_diffrn_reflns_av_R_equivalents 0.1186
_diffrn_reflns_av_sigmaI/netI 0.1196
_diffrn_reflns_limit_h_max 13
_diffrn_reflns_limit_h_min -13
_diffrn_reflns_limit_k_max 26
_diffrn_reflns_limit_k_min -25
_diffrn_reflns_limit_l_max 28
_diffrn_reflns_limit_l_min -28
_diffrn_reflns_number 60760
_diffrn_reflns_theta_full 70.65
_diffrn_reflns_theta_max 70.65
_diffrn_reflns_theta_min 3.76
_exptl_absorpt_coefficient_mu 2.215
_exptl_absorpt_correction_T_max 0.9570
_exptl_absorpt_correction_T_min 0.8089
_exptl_absorpt_correction_type multi-scan
_exptl_absorpt_process_details
;
CrysAlisPro, Agilent Technologies,
Version 1.171.36.32 (release 02-08-2013 CrysAlis171 .NET)
(compiled Aug  2 2013,16:46:58)
Numerical absorption correction based on gaussian integration over
            a multifaceted crystal model
;
_exptl_crystal_colour red
_exptl_crystal_density_diffrn 1.206
_exptl_crystal_density_method 'not measured'
_exptl_crystal_description needle-like
_exptl_crystal_F_000 2248
_exptl_crystal_size_max 0.10
_exptl_crystal_size_mid 0.03
_exptl_crystal_size_min 0.02
_refine_diff_density_max 1.444
_refine_diff_density_min -0.802
_refine_diff_density_rms 0.128
_refine_ls_extinction_method none
_refine_ls_goodness_of_fit_ref 1.159
_refine_ls_hydrogen_treatment mixed
_refine_ls_matrix_type full
_refine_ls_number_parameters 1109
_refine_ls_number_reflns 21454
_refine_ls_number_restraints 608
_refine_ls_restrained_S_all 1.390
_refine_ls_R_factor_all 0.3009
_refine_ls_R_factor_gt 0.2148
_refine_ls_shift/su_max 6.113
_refine_ls_shift/su_mean 0.166
_refine_ls_structure_factor_coef Fsqd
_refine_ls_weighting_details 'calc w=1/[\s^2^(Fo^2^)+(0.1280P)^2^+81.0370P] where P=(Fo^2^+2Fc^2^)/3'
_refine_ls_weighting_scheme calc
_refine_ls_wR_factor_gt 0.5006
_refine_ls_wR_factor_ref 0.5282
_reflns_number_gt 13017
_reflns_number_total 21454
_reflns_threshold_expression >2sigma(I)
_cod_data_source_file c4ce02392g2.cif
_cod_data_source_block lxy-01-abs
_cod_depositor_comments 'Adding full bibliography for 7219200--7219202.cif.'
_cod_original_cell_volume 5798.4(2)
_cod_database_code 7219202

loop_
_symmetry_equiv_pos_as_xyz
'x, y, z'
'-x, -y, -z'

loop_
_atom_site_label
_atom_site_type_symbol
_atom_site_fract_x
_atom_site_fract_y
_atom_site_fract_z
_atom_site_U_iso_or_equiv
_atom_site_adp_type
_atom_site_occupancy
_atom_site_symmetry_multiplicity
_atom_site_calc_flag
_atom_site_refinement_flags
Si2 Si 0.3100(3) 0.16878(15) 0.73856(15) 0.1287(3) Uani 1 1 d U
Si4 Si 0.0594(2) 0.15585(11) 0.80472(11) 0.1070(4) Uani 1 1 d U
Si6 Si 1.77329(14) 0.29515(8) 0.07018(8) 0.0637(3) Uani 1 1 d U
Si8 Si 0.1553(3) 0.21943(12) 0.58036(11) 0.1200(4) Uani 1 1 d U
Si9 Si -0.04436(17) 0.27608(11) 0.74385(10) 0.0920(3) Uani 1 1 d U
Si12 Si 1.82249(13) 0.38919(8) 0.15736(7) 0.0577(3) Uani 1 1 d U
Si14 Si 2.18594(15) 0.29749(9) 0.15526(8) 0.0669(3) Uani 1 1 d U
Si16 Si 1.93811(17) 0.28082(10) 0.22742(8) 0.0783(3) Uani 1 1 d U
Si17 Si 2.06572(12) 0.40684(7) 0.08637(6) 0.0464(3) Uani 1 1 d U
Si19 Si 0.2601(3) 0.09581(14) 0.63994(17) 0.1362(4) Uani 1 1 d U
Si22 Si 1.89143(17) 0.18845(9) 0.14048(10) 0.0798(3) Uani 1 1 d U
Si23 Si 2.01701(14) 0.31467(7) -0.00105(7) 0.0544(3) Uani 1 1 d U
Si26 Si -0.0974(3) 0.20257(14) 0.64645(14) 0.1206(3) Uani 1 1 d U
Si28 Si 0.20734(17) 0.28966(11) 0.67949(9) 0.0897(3) Uani 1 1 d U
O30 O 1.2760(4) 0.4773(3) 0.19831(18) 0.0907(17) Uani 1 1 d U
Si32 Si 2.14025(18) 0.20688(9) 0.06831(10) 0.0798(3) Uani 1 1 d U
Si34 Si 0.0035(2) 0.08093(10) 0.70760(14) 0.1109(4) Uani 1 1 d U
O35 O 2.0753(4) 0.2868(2) 0.20454(19) 0.0784(10) Uani 1 1 d U
O38 O 0.0198(5) 0.1130(2) 0.7685(2) 0.0962(8) Uani 1 1 d U
O39 O 1.7998(4) 0.22956(19) 0.1044(2) 0.0711(6) Uani 1 1 d U
O42 O 0.2006(6) 0.1539(3) 0.7855(3) 0.1353(13) Uani 1 1 d U
O43 O 2.2013(4) 0.2416(2) 0.1129(2) 0.0830(6) Uani 1 1 d U
O45 O 1.9395(3) 0.41926(19) 0.12627(18) 0.0687(8) Uani 1 1 d U
N47 N 0.5769(4) 0.4097(3) 0.5950(2) 0.0664(12) Uani 1 1 d U
N50 N 1.3936(4) 0.4650(2) 0.26852(19) 0.0552(9) Uani 1 1 d U
O51 O 0.0766(4) 0.3028(3) 0.7143(2) 0.1054(11) Uani 1 1 d U
O1 O 1.8593(4) 0.3429(2) 0.20950(19) 0.0797(6) Uani 1 1 d U
O4 O 1.8805(3) 0.30193(17) 0.01806(17) 0.0601(8) Uani 1 1 d U
C5 C 1.2841(5) 0.4675(3) 0.2479(2) 0.0587(12) Uani 1 1 d U
O7 O 1.7734(3) 0.34980(19) 0.11255(18) 0.0655(6) Uani 1 1 d U
O3 O 1.5096(3) 0.4511(3) 0.33803(19) 0.0839(15) Uani 1 1 d U
O11 O 0.2262(7) 0.1551(3) 0.5943(3) 0.1329(10) Uani 1 1 d U
O5 O 0.6926(4) 0.4004(3) 0.66512(18) 0.0918(17) Uani 1 1 d U
O16 O 0.0047(6) 0.2136(3) 0.5985(2) 0.1190(12) Uani 1 1 d U
O10 O 0.4623(4) 0.4230(3) 0.5247(2) 0.109(2) Uani 1 1 d U
O19 O 2.0436(3) 0.37340(17) 0.03043(16) 0.0581(6) Uani 1 1 d U
O22 O -0.0087(5) 0.2206(3) 0.7882(3) 0.1401(9) Uani 1 1 d U
O23 O 2.1018(4) 0.2574(2) 0.01842(19) 0.0705(6) Uani 1 1 d U
O25 O 1.8979(4) 0.2248(2) 0.1981(2) 0.0866(7) Uani 1 1 d U
O2 O 2.1529(3) 0.36023(17) 0.12036(18) 0.0606(6) Uani 1 1 d U
C4 C 0.4675(5) 0.4088(3) 0.6372(3) 0.0727(7) Uani 1 1 d U
H4A H 0.4872 0.4161 0.6744 0.087 Uiso 1 1 calc R
H4B H 0.4093 0.4424 0.6274 0.087 Uiso 1 1 calc R
C2 C 1.1044(4) 0.4268(3) 0.4474(2) 0.0476(11) Uani 1 1 d U
C8 C 0.6864(5) 0.4054(3) 0.6147(2) 0.0616(13) Uani 1 1 d U
O6 O 0.2798(5) 0.2359(3) 0.7110(3) 0.1099(9) Uani 1 1 d U
O12 O -0.0939(5) 0.2479(2) 0.6961(3) 0.1182(7) Uani 1 1 d U
C14 C 0.7581(5) 0.4398(4) 0.3986(3) 0.079(2) Uani 1 1 d U
H14 H 0.7482 0.4467 0.3605 0.095 Uiso 1 1 calc R
C15 C 1.3041(4) 0.4416(3) 0.3666(2) 0.0499(11) Uani 1 1 d U
O18 O -0.0754(6) 0.1301(3) 0.6690(3) 0.1302(8) Uani 1 1 d U
O8 O 0.1970(5) 0.2685(3) 0.6170(2) 0.1105(8) Uani 1 1 d U
C23 C 1.4108(4) 0.4526(3) 0.3239(2) 0.0567(12) Uani 1 1 d U
C25 C 1.4972(5) 0.4822(3) 0.2280(3) 0.0616(8) Uani 1 1 d U
H25A H 1.5368 0.5115 0.2455 0.074 Uiso 1 1 calc R
H25B H 1.4683 0.5028 0.1946 0.074 Uiso 1 1 calc R
O27 O 2.0215(4) 0.1820(2) 0.1034(2) 0.0830(9) Uani 1 1 d U
C30 C 0.8697(4) 0.4354(3) 0.4139(2) 0.0512(12) Uani 1 1 d U
C31 C 1.0893(4) 0.4373(2) 0.3900(2) 0.0417(10) Uani 1 1 d U
O33 O 0.3181(7) 0.1213(3) 0.6948(4) 0.1491(7) Uani 1 1 d U
C36 C 0.9763(4) 0.4417(3) 0.3711(2) 0.0509(12) Uani 1 1 d U
C38 C 1.1919(4) 0.4456(2) 0.3482(2) 0.0439(10) Uani 1 1 d U
C39 C 0.9990(4) 0.4183(2) 0.4907(2) 0.0450(10) Uani 1 1 d U
C42 C 0.5605(5) 0.4188(3) 0.5384(3) 0.0690(16) Uani 1 1 d U
C43 C 1.1786(5) 0.4568(3) 0.2912(2) 0.0567(13) Uani 1 1 d U
C46 C 0.6696(4) 0.4232(3) 0.4952(2) 0.0604(14) Uani 1 1 d U
C47 C 1.2169(4) 0.4233(3) 0.4631(2) 0.0644(16) Uani 1 1 d U
H47 H 1.2271 0.4160 0.5011 0.077 Uiso 1 1 calc R
O50 O 0.1332(7) 0.0694(3) 0.6667(3) 0.1416(11) Uani 1 1 d U
C51 C 0.6572(5) 0.4340(4) 0.4403(3) 0.085(2) Uani 1 1 d U
H51 H 0.5814 0.4377 0.4294 0.102 Uiso 1 1 calc R
C54 C 1.6258(7) 0.3023(4) 0.0443(4) 0.1130(3) Uani 1 1 d U
H54A H 1.5657 0.3031 0.0778 0.136 Uiso 1 1 calc R
H54B H 1.6159 0.3426 0.0250 0.136 Uiso 1 1 calc R
C55 C 2.0409(7) 0.3311(4) -0.0786(3) 0.0974(3) Uani 1 1 d U
H55A H 2.0294 0.2943 -0.0971 0.117 Uiso 1 1 calc R
H55B H 1.9796 0.3633 -0.0878 0.117 Uiso 1 1 calc R
C57 C -0.1477(7) 0.3358(4) 0.7788(4) 0.1148(3) Uani 1 1 d U
H57A H -0.1019 0.3598 0.7988 0.138 Uiso 1 1 calc R
H57B H -0.1785 0.3630 0.7493 0.138 Uiso 1 1 calc R
C60 C 2.3214(4) 0.30092(19) 0.1896(2) 0.1427(3) Uani 1 1 d DU
H60A H 2.3743 0.3252 0.1642 0.171 Uiso 1 1 calc R
H60B H 2.2967 0.3238 0.2238 0.171 Uiso 1 1 calc R
C61 C 1.3164(4) 0.4307(3) 0.4217(3) 0.0708(18) Uani 1 1 d U
H61 H 1.3921 0.4280 0.4327 0.085 Uiso 1 1 calc R
C64 C 1.7054(5) 0.4513(3) 0.1826(3) 0.0680(12) Uani 1 1 d U
H64A H 1.7351 0.4742 0.2102 0.082 Uiso 1 1 calc R
H64B H 1.6908 0.4795 0.1506 0.082 Uiso 1 1 calc R
C66 C 0.8854(4) 0.4244(2) 0.4719(2) 0.0439(10) Uani 1 1 d U
C67 C 0.4126(5) 0.3502(3) 0.6406(3) 0.0789(10) Uani 1 1 d U
H67A H 0.4618 0.3179 0.6589 0.095 Uiso 1 1 calc R
H67B H 0.4075 0.3378 0.6026 0.095 Uiso 1 1 calc R
C69 C 1.5865(5) 0.4289(3) 0.2097(3) 0.0673(13) Uani 1 1 d U
H69A H 1.5558 0.4058 0.1825 0.081 Uiso 1 1 calc R
H69B H 1.5995 0.4014 0.2425 0.081 Uiso 1 1 calc R
C73 C 0.7945(4) 0.4083(3) 0.5711(2) 0.0557(12) Uani 1 1 d U
C76 C 0.7822(4) 0.4175(3) 0.5135(2) 0.0474(11) Uani 1 1 d U
C77 C 1.0070(5) 0.4080(3) 0.5478(2) 0.0642(15) Uani 1 1 d U
H77 H 1.0817 0.4046 0.5598 0.077 Uiso 1 1 calc R
C80 C 0.2872(5) 0.3588(4) 0.6749(3) 0.0950(11) Uani 1 1 d U
H80A H 0.2403 0.3928 0.6574 0.114 Uiso 1 1 calc R
H80B H 0.2938 0.3700 0.7130 0.114 Uiso 1 1 calc R
C6 C 2.1303(5) 0.4821(3) 0.0673(3) 0.0772(3) Uani 1 1 d U
H6A H 2.0714 0.5109 0.0511 0.093 Uiso 1 1 calc R
H6B H 2.1458 0.4992 0.1019 0.093 Uiso 1 1 calc R
C17 C 2.2416(10) 0.1435(5) 0.0345(5) 0.1434(3) Uani 1 1 d U
H17A H 2.1982 0.1248 0.0091 0.172 Uiso 1 1 calc R
H17B H 2.3066 0.1617 0.0109 0.172 Uiso 1 1 calc R
C1 C 0.9684(5) 0.4520(4) 0.3140(2) 0.0738(18) Uani 1 1 d U
H1 H 0.8941 0.4535 0.3018 0.089 Uiso 1 1 calc R
C3 C 0.9047(5) 0.4025(3) 0.5885(2) 0.0660(16) Uani 1 1 d U
H3 H 0.9124 0.3949 0.6268 0.079 Uiso 1 1 calc R
C7 C 1.0690(5) 0.4603(4) 0.2736(2) 0.076(2) Uani 1 1 d U
H7 H 1.0610 0.4680 0.2354 0.091 Uiso 1 1 calc R
C10 C 2.2457(5) 0.4766(3) 0.0253(3) 0.0797(3) Uani 1 1 d U
H10 H 2.2293 0.4543 -0.0067 0.096 Uiso 1 1 calc R
C11 C 2.1633(7) 0.3511(4) -0.1042(3) 0.0986(3) Uani 1 1 d U
H11 H 2.1907 0.3763 -0.0770 0.118 Uiso 1 1 calc R
C9 C 1.9217(3) 0.2695(4) 0.3078(2) 0.1925(3) Uani 1 1 d DU
H9A H 1.9951 0.2471 0.3177 0.231 Uiso 1 1 calc R
H9B H 1.9141 0.3099 0.3237 0.231 Uiso 1 1 calc R
C12 C -0.2540(5) 0.3189(3) 0.8206(3) 0.1154(3) Uani 1 1 d DU
H12 H -0.2248 0.2888 0.8490 0.139 Uiso 1 1 calc R
C18 C 1.4769(8) 0.2778(6) -0.0130(5) 0.166(3) Uani 1 1 d U
H18A H 1.4157 0.2582 0.0112 0.249 Uiso 1 1 calc R
H18B H 1.4809 0.2652 -0.0513 0.249 Uiso 1 1 calc R
H18C H 1.4584 0.3218 -0.0120 0.249 Uiso 1 1 calc R
C21 C 1.5956(7) 0.2592(4) 0.0077(4) 0.1151(3) Uani 1 1 d U
H21 H 1.6523 0.2651 -0.0269 0.138 Uiso 1 1 calc R
C24 C 1.8469(3) 0.1077(3) 0.1516(3) 0.2182(3) Uani 1 1 d DU
H24A H 1.8730 0.0866 0.1164 0.262 Uiso 1 1 calc R
H24B H 1.8909 0.0864 0.1803 0.262 Uiso 1 1 calc R
C26 C -0.2485(4) 0.22308(18) 0.61570(19) 0.2664(3) Uani 1 1 d DU
H26A H -0.3066 0.2414 0.6457 0.320 Uiso 1 1 calc R
H26B H -0.2362 0.2549 0.5858 0.320 Uiso 1 1 calc R
C13 C 2.1562(12) 0.3887(5) -0.1595(4) 0.170(3) Uani 1 1 d U
H13A H 2.1081 0.3701 -0.1822 0.255 Uiso 1 1 calc R
H13B H 2.2352 0.3900 -0.1800 0.255 Uiso 1 1 calc R
H13C H 2.1210 0.4300 -0.1515 0.255 Uiso 1 1 calc R
C33 C 2.2513(8) 0.2953(7) -0.1149(5) 0.189(3) Uani 1 1 d U
H33A H 2.2404 0.2659 -0.0834 0.283 Uiso 1 1 calc R
H33B H 2.3309 0.3070 -0.1192 0.283 Uiso 1 1 calc R
H33C H 2.2391 0.2771 -0.1491 0.283 Uiso 1 1 calc R
C35 C 0.4550(5) 0.1667(2) 0.7685(2) 0.2037(3) Uani 1 1 d DU
H35A H 0.5168 0.1785 0.7386 0.244 Uiso 1 1 calc R
H35B H 0.4456 0.1964 0.7980 0.244 Uiso 1 1 calc R
C37 C 0.1720(4) 0.2443(5) 0.5046(2) 0.3221(5) Uiso 1 1 d DU
H37A H 0.0949 0.2440 0.4918 0.387 Uiso 1 1 calc R
H37B H 0.1892 0.2870 0.5020 0.387 Uiso 1 1 calc R
C40 C 2.4719(3) 0.2664(3) 0.2467(2) 0.2296(9) Uani 1 1 d DU
H40A H 2.5408 0.2817 0.2247 0.344 Uiso 1 1 calc R
H40B H 2.4969 0.2339 0.2728 0.344 Uiso 1 1 calc R
H40C H 2.4250 0.2993 0.2676 0.344 Uiso 1 1 calc R
C16 C -0.0603(5) 0.0041(2) 0.71620(18) 0.2662(5) Uiso 1 1 d DU
H16A H 0.0054 -0.0281 0.7191 0.319 Uiso 1 1 calc R
H16B H -0.1128 0.0033 0.7522 0.319 Uiso 1 1 calc R
C19 C 2.2731(8) 0.5364(4) 0.0026(5) 0.194(2) Uani 1 1 d U
H19A H 2.2002 0.5624 -0.0011 0.290 Uiso 1 1 calc R
H19B H 2.3206 0.5325 -0.0341 0.290 Uiso 1 1 calc R
H19C H 2.3168 0.5544 0.0278 0.290 Uiso 1 1 calc R
C1A C 2.3452(8) 0.4436(5) 0.0447(5) 0.1890(15) Uani 1 1 d U
H1AA H 2.3426 0.4497 0.0846 0.283 Uiso 1 1 calc R
H1AB H 2.4165 0.4579 0.0241 0.283 Uiso 1 1 calc R
H1AC H 2.3452 0.4005 0.0390 0.283 Uiso 1 1 calc R
C1B C 0.4936(4) 0.1018(3) 0.7934(2) 0.2070(3) Uani 1 1 d DU
H1B H 0.4768 0.0656 0.7748 0.248 Uiso 1 1 calc R
C1C C 1.8166(4) 0.2353(3) 0.33738(19) 0.1942(3) Uani 1 1 d DU
H1C H 1.8106 0.1937 0.3257 0.233 Uiso 1 1 calc R
C1D C 2.3060(4) 0.2110(2) 0.2500(2) 0.2276(11) Uani 1 1 d DU
H1DA H 2.2647 0.2413 0.2756 0.341 Uiso 1 1 calc R
H1DB H 2.3474 0.1786 0.2711 0.341 Uiso 1 1 calc R
H1DC H 2.2495 0.1940 0.2308 0.341 Uiso 1 1 calc R
C1E C 2.3957(4) 0.2411(2) 0.2063(2) 0.1443(3) Uani 1 1 d DU
H1E H 2.4382 0.2158 0.1754 0.173 Uiso 1 1 calc R
C1G C 1.8302(6) 0.2438(5) 0.40026(15) 0.264(5) Uani 1 1 d DU
H1GA H 1.9002 0.2187 0.4097 0.396 Uiso 1 1 calc R
H1GB H 1.7610 0.2317 0.4246 0.396 Uiso 1 1 calc R
H1GC H 1.8376 0.2864 0.4055 0.396 Uiso 1 1 calc R
C1H C 2.2942(10) 0.0944(5) 0.0693(2) 0.1464(3) Uani 1 1 d DU
H1H H 2.3587 0.1162 0.0788 0.176 Uiso 1 1 d R
C1J C -0.1307(5) -0.0132(2) 0.6694(2) 0.2664(6) Uiso 1 1 d DU
H1J H -0.2000 0.0148 0.6604 0.320 Uiso 1 1 calc R
C1K C -0.3336(6) 0.2874(4) 0.7869(4) 0.2361(8) Uani 1 1 d DU
H1KA H -0.4075 0.3132 0.7853 0.354 Uiso 1 1 calc R
H1KB H -0.3496 0.2484 0.8054 0.354 Uiso 1 1 calc R
H1KC H -0.2934 0.2810 0.7490 0.354 Uiso 1 1 calc R
C1L C 2.2495(12) 0.0746(5) 0.1307(3) 0.208(3) Uani 1 1 d DU
H1LA H 2.2036 0.1090 0.1497 0.311 Uiso 1 1 calc R
H1LB H 2.3165 0.0604 0.1502 0.311 Uiso 1 1 calc R
H1LC H 2.2002 0.0417 0.1309 0.311 Uiso 1 1 calc R
C22 C -0.3229(11) 0.3706(6) 0.8502(7) 0.2418(15) Uani 1 1 d U
H22A H -0.2712 0.4012 0.8543 0.363 Uiso 1 1 calc R
H22B H -0.3582 0.3564 0.8871 0.363 Uiso 1 1 calc R
H22C H -0.3847 0.3882 0.8287 0.363 Uiso 1 1 calc R
C1M C 1.7122(4) 0.2853(4) 0.3310(3) 0.272(2) Uani 1 1 d DU
H1MA H 1.7193 0.3200 0.3527 0.408 Uiso 1 1 calc R
H1MB H 1.6381 0.2689 0.3445 0.408 Uiso 1 1 calc R
H1MC H 1.7139 0.2983 0.2916 0.408 Uiso 1 1 calc R
C1N C -0.3058(4) 0.1716(2) 0.5913(2) 0.2677(3) Uani 1 1 d DU
H1N H -0.3425 0.1408 0.6177 0.321 Uiso 1 1 calc R
C1Q C 2.3710(17) 0.0443(7) 0.0377(8) 0.3142(14) Uani 1 1 d U
H1QA H 2.3256 0.0265 0.0132 0.471 Uiso 1 1 calc R
H1QB H 2.3991 0.0131 0.0643 0.471 Uiso 1 1 calc R
H1QC H 2.4380 0.0610 0.0153 0.471 Uiso 1 1 calc R
C1R C -0.3847(4) 0.2120(3) 0.5524(2) 0.2790(11) Uani 1 1 d DU
H1RA H -0.4471 0.2365 0.5754 0.419 Uiso 1 1 calc R
H1RB H -0.4195 0.1859 0.5298 0.419 Uiso 1 1 calc R
H1RC H -0.3366 0.2387 0.5278 0.419 Uiso 1 1 calc R
C1S C 1.6137(15) 0.1996(6) 0.0182(7) 0.272(5) Uani 1 1 d U
H1SA H 1.6871 0.1833 -0.0038 0.407 Uiso 1 1 calc R
H1SB H 1.5487 0.1803 0.0081 0.407 Uiso 1 1 calc R
H1SC H 1.6188 0.1915 0.0580 0.407 Uiso 1 1 calc R
C1O C 0.4386(5) 0.1112(4) 0.85646(17) 0.257(3) Uani 1 1 d DU
H1OA H 0.4776 0.1418 0.8718 0.386 Uiso 1 1 calc R
H1OB H 0.4495 0.0729 0.8781 0.386 Uiso 1 1 calc R
H1OC H 0.3548 0.1248 0.8584 0.386 Uiso 1 1 calc R
C1U C 0.6246(3) 0.1096(4) 0.7989(3) 0.238(4) Uani 1 1 d DU
H1UA H 0.6512 0.1421 0.7728 0.357 Uiso 1 1 calc R
H1UB H 0.6740 0.0717 0.7901 0.357 Uiso 1 1 calc R
H1UC H 0.6298 0.1198 0.8370 0.357 Uiso 1 1 calc R
C1V C -0.1492(6) -0.08030(19) 0.6914(3) 0.384(15) Uiso 1 1 d DU
H1VA H -0.0728 -0.1040 0.6924 0.577 Uiso 1 1 calc R
H1VB H -0.1928 -0.0987 0.6665 0.577 Uiso 1 1 calc R
H1VC H -0.1934 -0.0797 0.7291 0.577 Uiso 1 1 calc R
C58 C -0.2011(4) 0.1492(3) 0.5455(2) 0.282(2) Uani 1 1 d DU
H58A H -0.1816 0.1831 0.5195 0.424 Uiso 1 1 calc R
H58B H -0.2239 0.1170 0.5251 0.424 Uiso 1 1 calc R
H58C H -0.1327 0.1338 0.5636 0.424 Uiso 1 1 calc R
C62 C -0.0249(6) -0.0278(4) 0.62185(18) 0.354(13) Uiso 1 1 d DU
H62A H -0.0516 -0.0193 0.5854 0.531 Uiso 1 1 calc R
H62B H 0.0055 -0.0706 0.6254 0.531 Uiso 1 1 calc R
H62C H 0.0371 -0.0026 0.6252 0.531 Uiso 1 1 calc R
C1I C 0.0382(3) 0.12921(19) 0.8848(6) 0.2801(5) Uiso 1 1 d DU
H1IB H 0.1160 0.1130 0.8947 0.336 Uiso 1 1 calc R
H1IA H 0.0113 0.1655 0.9068 0.336 Uiso 1 1 calc R
C1X C -0.1662(3) 0.1200(4) 0.8914(3) 0.49(2) Uiso 1 1 d DU
H1XA H -0.2378 0.1085 0.9141 0.732 Uiso 1 1 calc R
H1XB H -0.1726 0.1174 0.8519 0.732 Uiso 1 1 calc R
H1XC H -0.1555 0.1615 0.8989 0.732 Uiso 1 1 calc R
C20 C -0.0584(7) 0.0955(6) 0.96843(18) 0.292(10) Uiso 1 1 d DU
H20A H -0.0876 0.1385 0.9710 0.437 Uiso 1 1 calc R
H20B H 0.0212 0.0889 0.9781 0.437 Uiso 1 1 calc R
H20C H -0.1096 0.0715 0.9943 0.437 Uiso 1 1 calc R
C27 C -0.0573(4) 0.07561(19) 0.9067(2) 0.2945(6) Uiso 1 1 d DU
H27 H -0.0417 0.0325 0.8957 0.353 Uiso 1 1 calc R
C1F C 1.7130(5) 0.1003(2) 0.1697(2) 0.2263(2) Uani 1 1 d DU
H1F H 1.6540 0.1235 0.1480 0.272 Uiso 1 1 calc R
C1P C 0.3482(5) 0.03605(18) 0.5958(3) 0.233(8) Uiso 1 1 d DU
H1PA H 0.3055 0.0299 0.5645 0.279 Uiso 1 1 calc R
H1PB H 0.4232 0.0511 0.5796 0.279 Uiso 1 1 calc R
C1T C 0.5044(3) -0.0200(3) 0.6379(3) 0.51(2) Uiso 1 1 d DU
H1TA H 0.5514 -0.0086 0.6027 0.763 Uiso 1 1 calc R
H1TB H 0.5399 -0.0585 0.6529 0.763 Uiso 1 1 calc R
H1TC H 0.5015 0.0114 0.6647 0.763 Uiso 1 1 calc R
C41 C 0.2664(4) 0.2084(3) 0.4617(2) 0.3222(6) Uiso 1 1 d DU
H41 H 0.2682 0.1634 0.4613 0.387 Uiso 1 1 calc R
C1W C 0.2456(6) 0.2480(5) 0.40700(16) 0.408(16) Uiso 1 1 d DU
H1WA H 0.1859 0.2319 0.3892 0.612 Uiso 1 1 calc R
H1WB H 0.3189 0.2467 0.3812 0.612 Uiso 1 1 calc R
H1WC H 0.2190 0.2899 0.4167 0.612 Uiso 1 1 calc R
C48 C 1.7205(6) 0.02923(15) 0.1741(3) 0.360(4) Uani 1 1 d DU
H48A H 1.7976 0.0125 0.1833 0.540 Uiso 1 1 calc R
H48B H 1.7091 0.0143 0.1383 0.540 Uiso 1 1 calc R
H48C H 1.6595 0.0167 0.2033 0.540 Uiso 1 1 calc R
C49 C 0.4075(8) -0.0678(2) 0.5745(2) 0.377(15) Uiso 1 1 d DU
H49A H 0.3832 -0.0449 0.5416 0.566 Uiso 1 1 calc R
H49B H 0.3666 -0.1042 0.5813 0.566 Uiso 1 1 calc R
H49C H 0.4922 -0.0796 0.5681 0.566 Uiso 1 1 calc R
C85 C 0.3784(3) 0.2360(5) 0.4748(3) 0.52(2) Uiso 1 1 d DU
H85A H 0.3798 0.2770 0.4577 0.773 Uiso 1 1 calc R
H85B H 0.4491 0.2106 0.4595 0.773 Uiso 1 1 calc R
H85C H 0.3757 0.2377 0.5152 0.773 Uiso 1 1 calc R
C1Y C 1.7059(7) 0.1118(3) 0.23407(17) 0.302(3) Uani 1 1 d DU
H1YA H 1.7297 0.0738 0.2540 0.454 Uiso 1 1 calc R
H1YB H 1.6254 0.1267 0.2491 0.454 Uiso 1 1 calc R
H1YC H 1.7582 0.1418 0.2389 0.454 Uiso 1 1 calc R
C97 C 0.3761(5) -0.0272(2) 0.6269(2) 0.384(16) Uiso 1 1 d DU
H97 H 0.3183 -0.0403 0.6588 0.460 Uiso 1 1 calc R

loop_
_atom_site_aniso_label
_atom_site_aniso_U_11
_atom_site_aniso_U_22
_atom_site_aniso_U_33
_atom_site_aniso_U_23
_atom_site_aniso_U_13
_atom_site_aniso_U_12
Si2 0.1026(5) 0.1187(5) 0.1511(8) 0.0268(4) 0.0062(4) -0.0027(9)
Si4 0.1218(5) 0.0899(6) 0.1055(9) 0.0303(5) 0.0059(7) -0.0414(5)
Si6 0.0511(4) 0.0541(5) 0.0855(6) 0.0087(3) 0.0034(4) -0.0268(6)
Si8 0.1866(5) 0.0818(6) 0.0864(10) -0.0054(5) 0.0089(8) -0.0274(5)
Si9 0.0634(5) 0.0978(6) 0.1088(6) 0.0250(4) 0.0170(4) -0.0357(4)
Si12 0.0408(5) 0.0543(6) 0.0702(5) 0.0018(3) 0.0213(4) -0.0109(3)
Si14 0.0572(5) 0.0603(5) 0.0809(6) 0.0160(3) -0.0064(3) -0.0105(6)
Si16 0.0716(5) 0.0860(5) 0.0734(4) 0.0247(4) 0.0048(6) -0.0253(4)
Si17 0.0374(4) 0.0393(5) 0.0588(5) -0.0041(4) 0.0117(4) -0.0103(4)
Si19 0.1331(6) 0.0799(8) 0.1803(6) -0.0016(4) 0.0231(5) -0.0063(6)
Si22 0.0721(5) 0.0604(5) 0.1077(6) 0.0226(4) -0.0100(4) -0.0273(5)
Si23 0.0542(4) 0.0406(5) 0.0651(4) -0.0071(4) 0.0090(5) -0.0112(4)
Si26 0.1310(5) 0.1063(5) 0.1336(7) -0.0052(4) -0.0245(4) -0.0439(9)
Si28 0.0724(5) 0.1043(5) 0.0873(5) 0.0137(5) 0.0223(5) -0.0397(4)
O30 0.065(2) 0.151(4) 0.0518(5) 0.0103(19) 0.0099(11) -0.025(3)
Si32 0.0723(6) 0.0595(6) 0.1110(6) 0.0105(4) -0.0185(4) -0.0211(4)
Si34 0.1195(7) 0.0622(9) 0.1585(6) -0.0042(5) -0.0129(5) -0.0493(6)
O35 0.0702(5) 0.080(2) 0.0854(13) 0.0321(16) -0.0077(6) -0.0309(12)
O38 0.112(2) 0.0708(11) 0.0935(7) 0.0238(6) 0.0178(9) -0.0158(11)
O39 0.0651(11) 0.0575(7) 0.0906(13) 0.0112(6) -0.0021(8) -0.0242(9)
O42 0.1110(5) 0.132(4) 0.1486(16) 0.0733(18) -0.0077(8) -0.0068(15)
O43 0.0826(14) 0.0583(8) 0.1116(9) 0.0079(5) -0.0289(7) -0.0094(10)
O45 0.0479(6) 0.0705(18) 0.0791(17) 0.0006(13) 0.0281(6) -0.0186(7)
N47 0.0424(5) 0.097(3) 0.0583(5) 0.000(2) 0.0157(4) -0.0297(18)
N50 0.0372(5) 0.065(3) 0.0586(5) -0.0006(11) 0.0160(4) -0.0137(10)
O51 0.0733(5) 0.134(2) 0.102(2) 0.0188(17) 0.0293(7) -0.0481(8)
O1 0.0633(15) 0.0974(9) 0.0696(9) 0.0140(6) 0.0134(10) -0.0100(8)
O4 0.0601(5) 0.0483(19) 0.0721(11) -0.0008(15) 0.0035(6) -0.0238(9)
C5 0.0450(5) 0.074(4) 0.0528(6) 0.0012(15) 0.0086(4) -0.0107(14)
O7 0.0523(14) 0.0579(8) 0.0826(8) 0.0047(5) 0.0096(8) -0.0188(9)
O3 0.0355(5) 0.139(4) 0.076(2) 0.006(3) 0.0065(7) -0.0243(18)
O11 0.155(2) 0.1011(7) 0.1362(14) -0.0127(7) 0.0043(18) -0.0129(9)
O5 0.066(2) 0.151(4) 0.0527(5) 0.014(3) 0.0125(11) -0.022(3)
O16 0.1821(5) 0.109(3) 0.0730(13) 0.0084(18) -0.0282(7) -0.0369(13)
O10 0.0349(5) 0.209(6) 0.078(2) 0.019(3) 0.0071(7) -0.029(2)
O19 0.0546(15) 0.0572(7) 0.0660(7) -0.0014(5) -0.0028(9) -0.0288(9)
O22 0.103(2) 0.1374(7) 0.1498(13) 0.0666(7) 0.0469(15) -0.0041(9)
O23 0.0681(12) 0.0602(8) 0.0815(9) -0.0084(6) -0.0070(10) -0.0013(7)
O25 0.0819(19) 0.0886(8) 0.0881(7) 0.0277(5) -0.0003(10) -0.0352(9)
O2 0.0622(12) 0.0375(7) 0.0813(13) -0.0021(6) -0.0060(8) -0.0077(8)
C4 0.0456(8) 0.0993(6) 0.0709(16) -0.011(3) 0.0229(7) -0.0345(6)
C2 0.0301(5) 0.062(3) 0.0497(5) 0.0031(15) 0.0030(4) -0.0128(14)
C8 0.0465(5) 0.082(4) 0.0539(5) 0.008(2) 0.0112(4) -0.027(2)
O6 0.0990(18) 0.1066(6) 0.1187(18) 0.0179(7) 0.0085(12) -0.0305(10)
O12 0.1127(18) 0.0783(11) 0.1635(7) -0.0237(5) 0.0153(8) -0.0436(12)
C14 0.0351(5) 0.149(6) 0.0525(13) 0.014(2) -0.0024(5) -0.022(2)
C15 0.0337(5) 0.060(3) 0.0541(5) -0.0063(14) 0.0070(4) -0.0120(13)
O18 0.1229(17) 0.1088(6) 0.1726(16) 0.0058(8) -0.0375(10) -0.0545(11)
O8 0.124(2) 0.1083(11) 0.0984(6) 0.0012(6) 0.0171(10) -0.0526(11)
C23 0.0344(5) 0.068(3) 0.0645(6) 0.0039(15) 0.0082(5) -0.0132(14)
C25 0.0480(9) 0.0641(10) 0.0648(18) 0.0029(11) 0.0230(8) -0.0158(6)
O27 0.0800(6) 0.0478(19) 0.118(2) 0.0032(15) -0.0010(7) -0.0140(9)
C30 0.0285(5) 0.072(3) 0.0498(5) 0.0065(16) 0.0046(4) -0.0088(16)
C31 0.0274(5) 0.046(3) 0.0494(5) -0.0012(15) 0.0035(4) -0.0079(14)
O33 0.1432(18) 0.0603(10) 0.2445(7) 0.0181(5) -0.0392(8) -0.0115(15)
C36 0.0282(5) 0.077(4) 0.0450(5) -0.0012(17) 0.0041(4) -0.0097(17)
C38 0.0341(5) 0.047(3) 0.0492(5) -0.0053(15) 0.0074(4) -0.0118(15)
C39 0.0317(5) 0.054(3) 0.0491(5) 0.0017(15) 0.0025(4) -0.0158(15)
C42 0.0345(5) 0.105(5) 0.0644(5) 0.013(2) 0.0099(4) -0.022(2)
C43 0.0412(5) 0.076(4) 0.0496(5) -0.0022(16) 0.0066(4) -0.0097(15)
C46 0.0299(5) 0.092(4) 0.0575(5) -0.0003(18) 0.0074(4) -0.0182(19)
C47 0.0376(5) 0.112(5) 0.0459(13) 0.009(2) -0.0033(5) -0.0250(17)
O50 0.1669(6) 0.063(2) 0.181(2) 0.003(2) 0.0320(7) -0.0291(8)
C51 0.0276(10) 0.163(7) 0.0635(6) 0.011(2) -0.0008(6) -0.017(2)
C54 0.0817(4) 0.1121(5) 0.1589(5) -0.0012(4) -0.0395(4) -0.0422(4)
C55 0.0930(4) 0.1412(5) 0.0617(4) -0.0116(5) 0.0098(5) -0.0508(4)
C57 0.0837(4) 0.1024(5) 0.1438(5) 0.0267(4) 0.0266(4) -0.0198(4)
C60 0.1144(4) 0.1371(4) 0.1976(5) 0.0671(5) -0.0830(4) -0.0627(4)
C61 0.0267(10) 0.122(5) 0.0615(6) 0.0114(19) -0.0015(6) -0.016(2)
C64 0.0484(6) 0.0535(11) 0.091(3) 0.0006(12) 0.0295(10) -0.0101(5)
C66 0.0297(5) 0.051(3) 0.0490(5) 0.0031(16) 0.0043(4) -0.0133(15)
C67 0.0618(7) 0.0894(8) 0.081(3) -0.002(3) 0.0215(8) -0.0314(7)
C69 0.0455(7) 0.0649(12) 0.084(3) 0.0012(14) 0.0209(12) -0.0147(6)
C73 0.0411(5) 0.073(4) 0.0503(5) 0.007(2) 0.0083(4) -0.017(2)
C76 0.0315(5) 0.058(3) 0.0506(5) 0.0000(17) 0.0069(4) -0.0136(16)
C77 0.0364(9) 0.100(4) 0.0546(5) 0.0190(19) -0.0036(6) -0.017(2)
C80 0.0616(8) 0.1258(7) 0.096(3) -0.008(3) 0.0268(10) -0.0499(6)
C6 0.0540(4) 0.0588(4) 0.1141(5) 0.0106(5) 0.0127(4) -0.0248(4)
C17 0.1411(5) 0.1309(4) 0.1482(5) -0.0159(4) -0.0053(4) 0.0132(4)
C1 0.0375(9) 0.132(5) 0.0501(5) 0.0137(18) -0.0033(6) -0.0142(19)
C3 0.0491(5) 0.103(4) 0.0443(14) 0.015(2) 0.0010(5) -0.020(2)
C7 0.0492(5) 0.139(6) 0.0385(15) 0.002(2) 0.0016(5) -0.019(2)
C10 0.0557(4) 0.0630(4) 0.1148(5) 0.0089(5) 0.0136(4) -0.0226(4)
C11 0.0941(4) 0.1428(5) 0.0631(4) -0.0123(4) 0.0100(5) -0.0527(4)
C9 0.2090(4) 0.2700(5) 0.0833(4) 0.0691(5) 0.0145(5) -0.0463(4)
C12 0.0842(4) 0.1027(5) 0.1444(5) 0.0272(4) 0.0275(3) -0.0188(4)
C18 0.1136(6) 0.159(7) 0.247(3) -0.024(4) -0.0868(8) -0.022(2)
C21 0.0842(4) 0.1153(4) 0.1594(5) -0.0036(4) -0.0379(4) -0.0430(5)
C24 0.2454(4) 0.0830(4) 0.3115(5) 0.0651(5) 0.0257(5) -0.0751(4)
C26 0.1971(4) 0.3355(4) 0.2886(5) -0.1348(4) -0.1228(4) 0.0513(4)
C13 0.222(9) 0.160(2) 0.1157(8) 0.0437(8) 0.028(3) -0.056(4)
C33 0.0614(16) 0.2989(10) 0.173(8) -0.004(3) 0.046(3) 0.0358(8)
C35 0.1503(4) 0.2186(4) 0.2444(5) 0.0814(4) -0.0588(4) -0.0368(5)
C40 0.2467(11) 0.180(3) 0.3216(12) 0.1206(10) -0.2197(7) -0.1125(12)
C19 0.114(4) 0.1408(7) 0.289(5) 0.1322(12) 0.059(3) -0.0417(14)
C1A 0.0943(8) 0.166(3) 0.247(3) 0.1376(19) 0.0574(11) 0.0547(12)
C1B 0.1559(4) 0.2188(4) 0.2465(4) 0.0828(5) -0.0554(4) -0.0353(5)
C1C 0.2092(4) 0.2705(5) 0.0873(4) 0.0688(5) 0.0155(4) -0.0465(4)
C1D 0.2109(13) 0.266(2) 0.2415(19) 0.1848(12) -0.1328(10) -0.1494(12)
C1E 0.1165(5) 0.1378(5) 0.1988(5) 0.0671(5) -0.0821(4) -0.0611(4)
C1G 0.269(6) 0.433(12) 0.0784(6) 0.0895(17) 0.0060(13) -0.083(6)
C1H 0.1438(5) 0.1362(5) 0.1513(4) -0.0101(4) -0.0102(4) 0.0068(4)
C1K 0.1453(11) 0.329(2) 0.2457(17) -0.0522(11) 0.0528(9) -0.1550(11)
C1L 0.229(8) 0.122(5) 0.2331(8) 0.0829(13) 0.0438(16) 0.000(5)
C22 0.162(3) 0.1489(11) 0.350(3) 0.0030(10) 0.137(2) 0.0259(14)
C1M 0.2847(11) 0.3452(16) 0.142(6) 0.113(3) 0.017(3) 0.0209(9)
C1N 0.1993(5) 0.3358(5) 0.2897(5) -0.1359(4) -0.1207(3) 0.0496(4)
C1Q 0.366(3) 0.1695(12) 0.317(3) 0.0399(11) 0.0859(19) 0.1512(13)
C1R 0.1543(15) 0.430(3) 0.2744(16) -0.1837(12) -0.1274(10) 0.0853(14)
C1S 0.416(10) 0.1360(6) 0.271(11) -0.0148(19) -0.183(8) 0.107(4)
C1O 0.276(5) 0.127(8) 0.3210(7) -0.001(2) 0.0240(14) 0.088(7)
C1U 0.1711(6) 0.249(9) 0.307(9) 0.045(5) -0.1000(15) -0.0223(16)
C58 0.2516(13) 0.358(6) 0.2457(17) -0.105(2) -0.1064(9) 0.067(2)
C1F 0.2447(4) 0.1044(4) 0.3133(4) 0.0658(5) 0.0271(5) -0.0717(5)
C48 0.509(6) 0.1423(5) 0.472(10) 0.022(4) -0.014(10) -0.302(2)
C1Y 0.233(7) 0.330(6) 0.3993(6) -0.0876(14) -0.064(3) -0.198(6)

loop_
_atom_type_symbol
_atom_type_description
_atom_type_scat_dispersion_real
_atom_type_scat_dispersion_imag
_atom_type_scat_source
C C 0.0181 0.0091 'International Tables Vol C Tables 4.2.6.8 and 6.1.1.4'
H H 0.0000 0.0000 'International Tables Vol C Tables 4.2.6.8 and 6.1.1.4'
N N 0.0311 0.0180 'International Tables Vol C Tables 4.2.6.8 and 6.1.1.4'
O O 0.0492 0.0322 'International Tables Vol C Tables 4.2.6.8 and 6.1.1.4'
Si Si 0.2541 0.3302 'International Tables Vol C Tables 4.2.6.8 and 6.1.1.4'

loop_
_geom_angle_atom_site_label_1
_geom_angle_atom_site_label_2
_geom_angle_atom_site_label_3
_geom_angle
O33 Si2 O6 110.1(4)
O33 Si2 O42 105.4(4)
O6 Si2 O42 108.6(3)
O33 Si2 C35 111.3(4)
O6 Si2 C35 108.3(3)
O42 Si2 C35 113.2(4)
O38 Si4 O22 103.8(4)
O38 Si4 O42 105.1(4)
O22 Si4 O42 111.5(3)
O38 Si4 C1I 112.8(3)
O22 Si4 C1I 116.9(3)
O42 Si4 C1I 106.2(3)
O7 Si6 O39 108.6(2)
O7 Si6 O4 107.9(2)
O39 Si6 O4 108.8(2)
O7 Si6 C54 108.6(3)
O39 Si6 C54 111.5(3)
O4 Si6 C54 111.3(3)
O11 Si8 O8 107.3(4)
O11 Si8 O16 108.5(4)
O8 Si8 O16 110.8(3)
O11 Si8 C37 115.0(4)
O8 Si8 C37 110.8(4)
O16 Si8 C37 104.5(3)
O12 Si9 O51 105.6(3)
O12 Si9 O22 107.4(4)
O51 Si9 O22 108.0(3)
O12 Si9 C57 113.0(4)
O51 Si9 C57 111.2(4)
O22 Si9 C57 111.4(4)
O7 Si12 O45 109.1(2)
O7 Si12 O1 108.5(3)
O45 Si12 O1 109.1(2)
O7 Si12 C64 109.2(3)
O45 Si12 C64 109.4(2)
O1 Si12 C64 111.5(3)
O2 Si14 O43 108.4(3)
O2 Si14 O35 108.4(2)
O43 Si14 O35 107.8(3)
O2 Si14 C60 111.3(2)
O43 Si14 C60 112.4(2)
O35 Si14 C60 108.4(3)
O25 Si16 O35 108.9(3)
O25 Si16 O1 108.3(3)
O35 Si16 O1 108.9(2)
O25 Si16 C9 112.3(3)
O35 Si16 C9 108.1(2)
O1 Si16 C9 110.4(3)
O2 Si17 O45 108.3(2)
O2 Si17 O19 108.3(2)
O45 Si17 O19 107.9(2)
O2 Si17 C6 110.9(3)
O45 Si17 C6 109.6(3)
O19 Si17 C6 111.8(3)
O50 Si19 O11 106.6(4)
O50 Si19 O33 107.1(4)
O11 Si19 O33 110.2(4)
O50 Si19 C1P 107.5(3)
O11 Si19 C1P 105.4(4)
O33 Si19 C1P 119.3(4)
O27 Si22 O39 108.9(3)
O27 Si22 O25 108.6(3)
O39 Si22 O25 108.0(3)
O27 Si22 C24 105.8(2)
O39 Si22 C24 109.1(3)
O25 Si22 C24 116.3(3)
O23 Si23 O19 107.5(2)
O23 Si23 O4 109.0(2)
O19 Si23 O4 109.5(2)
O23 Si23 C55 112.9(3)
O19 Si23 C55 109.0(3)
O4 Si23 C55 108.9(3)
O16 Si26 O12 108.6(4)
O16 Si26 O18 107.2(4)
O12 Si26 O18 111.0(4)
O16 Si26 C26 107.9(3)
O12 Si26 C26 108.7(3)
O18 Si26 C26 113.3(3)
O6 Si28 O51 109.1(3)
O6 Si28 O8 108.5(3)
O51 Si28 O8 109.4(3)
O6 Si28 C80 108.6(3)
O51 Si28 C80 110.6(3)
O8 Si28 C80 110.6(3)
O27 Si32 O43 106.7(3)
O27 Si32 O23 109.2(3)
O43 Si32 O23 108.6(3)
O27 Si32 C17 111.2(4)
O43 Si32 C17 112.5(4)
O23 Si32 C17 108.5(4)
O18 Si34 O50 103.0(4)
O18 Si34 O38 110.2(3)
O50 Si34 O38 110.4(4)
O18 Si34 C16 110.2(3)
O50 Si34 C16 106.3(3)
O38 Si34 C16 115.9(3)
Si16 O35 Si14 153.7(3)
Si4 O38 Si34 157.7(4)
Si22 O39 Si6 145.0(3)
Si2 O42 Si4 149.5(5)
Si14 O43 Si32 146.0(3)
Si17 O45 Si12 145.6(3)
C8 N47 C42 124.8(4)
C8 N47 C4 118.5(5)
C42 N47 C4 116.6(5)
C23 N50 C5 125.3(4)
C23 N50 C25 117.2(4)
C5 N50 C25 117.3(5)
Si28 O51 Si9 148.1(4)
Si16 O1 Si12 146.0(3)
Si23 O4 Si6 146.9(3)
O30 C5 N50 121.8(5)
O30 C5 C43 122.2(5)
N50 C5 C43 116.0(5)
Si6 O7 Si12 157.7(3)
Si8 O11 Si19 151.3(5)
Si26 O16 Si8 146.6(4)
Si23 O19 Si17 152.1(3)
Si4 O22 Si9 153.4(5)
Si23 O23 Si32 149.8(3)
Si16 O25 Si22 149.7(3)
Si14 O2 Si17 153.2(3)
C67 C4 N47 114.0(5)
C47 C2 C31 119.9(4)
C47 C2 C39 120.5(5)
C31 C2 C39 119.5(4)
O5 C8 N47 120.8(5)
O5 C8 C73 122.2(5)
N47 C8 C73 117.1(5)
Si28 O6 Si2 157.7(5)
Si9 O12 Si26 157.8(4)
C30 C14 C51 120.4(6)
C61 C15 C38 121.2(4)
C61 C15 C23 119.9(5)
C38 C15 C23 118.9(5)
Si34 O18 Si26 144.5(5)
Si8 O8 Si28 147.0(4)
O3 C23 N50 120.8(5)
O3 C23 C15 121.2(5)
N50 C23 C15 117.9(5)
N50 C25 C69 114.1(5)
Si22 O27 Si32 155.4(3)
C14 C30 C66 119.9(4)
C14 C30 C36 121.3(5)
C66 C30 C36 118.7(4)
C2 C31 C36 122.8(4)
C2 C31 C38 119.3(4)
C36 C31 C38 117.9(4)
Si2 O33 Si19 147.7(5)
C1 C36 C31 119.5(4)
C1 C36 C30 122.1(5)
C31 C36 C30 118.4(5)
C43 C38 C15 121.4(4)
C43 C38 C31 120.2(5)
C15 C38 C31 118.4(5)
C77 C39 C66 119.6(4)
C77 C39 C2 122.7(5)
C66 C39 C2 117.6(4)
O10 C42 N47 120.9(5)
O10 C42 C46 121.6(6)
N47 C42 C46 117.5(5)
C7 C43 C38 121.1(5)
C7 C43 C5 118.4(5)
C38 C43 C5 120.4(5)
C51 C46 C76 121.4(5)
C51 C46 C42 119.4(5)
C76 C46 C42 119.2(5)
C2 C47 C61 120.1(5)
Si34 O50 Si19 148.0(4)
C46 C51 C14 120.8(5)
C21 C54 Si6 122.4(6)
C11 C55 Si23 116.7(6)
C12 C57 Si9 120.2(6)
C1E C60 Si14 120.1(3)
C15 C61 C47 121.1(5)
C69 C64 Si12 114.5(4)
C30 C66 C39 122.9(4)
C30 C66 C76 118.8(4)
C39 C66 C76 118.2(4)
C4 C67 C80 109.7(6)
C25 C69 C64 110.7(5)
C3 C73 C76 120.9(5)
C3 C73 C8 119.0(5)
C76 C73 C8 120.1(5)
C73 C76 C46 121.3(4)
C73 C76 C66 120.1(5)
C46 C76 C66 118.6(5)
C39 C77 C3 121.8(5)
C67 C80 Si28 113.6(5)
C10 C6 Si17 114.1(5)
C1H C17 Si32 119.8(8)
C36 C1 C7 122.1(5)
C73 C3 C77 119.3(5)
C43 C7 C1 119.1(5)
C1A C10 C19 110.4(7)
C1A C10 C6 116.6(7)
C19 C10 C6 110.5(6)
C33 C11 C13 109.2(8)
C33 C11 C55 109.5(8)
C13 C11 C55 111.5(8)
C1C C9 Si16 117.5(4)
C22 C12 C57 114.6(8)
C22 C12 C1K 110.2(8)
C57 C12 C1K 107.0(6)
C1S C21 C54 121.9(11)
C1S C21 C18 111.8(11)
C54 C21 C18 113.2(8)
C1F C24 Si22 117.8(3)
C1N C26 Si26 119.4(3)
C1B C35 Si2 111.3(4)
C41 C37 Si8 119.6(5)
C1J C16 Si34 118.0(3)
C35 C1B C1U 99.2(5)
C35 C1B C1O 98.6(4)
C1U C1B C1O 98.4(5)
C1M C1C C9 99.9(4)
C1M C1C C1G 99.2(5)
C9 C1C C1G 99.2(5)
C1D C1E C60 101.6(3)
C1D C1E C40 99.8(4)
C60 C1E C40 100.2(4)
C17 C1H C1Q 115.4(9)
C17 C1H C1L 127.9(9)
C1Q C1H C1L 112.8(10)
C62 C1J C16 99.0(4)
C62 C1J C1V 98.7(4)
C16 C1J C1V 98.2(4)
C58 C1N C26 99.0(4)
C58 C1N C1R 98.9(4)
C26 C1N C1R 99.1(4)
C27 C1I Si4 118.3(6)
C1X C27 C20 98.3(5)
C1X C27 C1I 92.0(4)
C20 C27 C1I 87.6(6)
C48 C1F C24 99.3(4)
C48 C1F C1Y 98.2(4)
C24 C1F C1Y 98.2(5)
C97 C1P Si19 115.5(4)
C37 C41 C1W 98.7(5)
C37 C41 C85 98.3(5)
C1W C41 C85 98.5(5)
C49 C97 C1P 98.9(4)
C49 C97 C1T 98.8(5)
C1P C97 C1T 98.7(4)

loop_
_geom_bond_atom_site_label_1
_geom_bond_atom_site_label_2
_geom_bond_distance
Si2 O33 1.498(9)
Si2 O6 1.589(7)
Si2 O42 1.595(7)
Si2 C35 1.885(7)
Si4 O38 1.459(6)
Si4 O22 1.586(7)
Si4 O42 1.602(7)
Si4 C1I 1.947(13)
Si6 O7 1.608(5)
Si6 O39 1.622(4)
Si6 O4 1.620(4)
Si6 C54 1.857(8)
Si8 O11 1.577(7)
Si8 O8 1.576(7)
Si8 O16 1.723(8)
Si8 C37 1.839(6)
Si9 O12 1.529(7)
Si9 O51 1.610(5)
Si9 O22 1.612(7)
Si9 C57 1.805(9)
Si12 O7 1.608(5)
Si12 O45 1.616(4)
Si12 O1 1.622(5)
Si12 C64 1.847(6)
Si14 O2 1.593(4)
Si14 O43 1.607(5)
Si14 O35 1.618(4)
Si14 C60 1.857(5)
Si16 O25 1.587(6)
Si16 O35 1.595(5)
Si16 O1 1.606(5)
Si16 C9 1.897(5)
Si17 O2 1.603(4)
Si17 O45 1.606(4)
Si17 O19 1.620(4)
Si17 C6 1.883(6)
Si19 O50 1.646(8)
Si19 O11 1.685(8)
Si19 O33 1.695(10)
Si19 C1P 1.833(6)
Si22 O27 1.604(5)
Si22 O39 1.605(5)
Si22 O25 1.640(6)
Si22 C24 1.884(6)
Si23 O23 1.576(4)
Si23 O19 1.603(4)
Si23 O4 1.606(4)
Si23 C55 1.843(7)
Si26 O16 1.534(7)
Si26 O12 1.593(7)
Si26 O18 1.643(7)
Si26 C26 1.959(6)
Si28 O6 1.570(6)
Si28 O51 1.596(5)
Si28 O8 1.607(6)
Si28 C80 1.842(8)
O30 C5 1.200(7)
Si32 O27 1.615(5)
Si32 O43 1.617(6)
Si32 O23 1.641(5)
Si32 C17 1.838(11)
Si34 O18 1.642(7)
Si34 O50 1.646(8)
Si34 O38 1.690(6)
Si34 C16 1.894(6)
N47 C8 1.385(7)
N47 C42 1.384(8)
N47 C4 1.482(7)
N50 C23 1.365(7)
N50 C5 1.398(7)
N50 C25 1.479(7)
C5 C43 1.495(7)
O3 C23 1.217(7)
O5 C8 1.210(7)
O10 C42 1.201(7)
C4 C67 1.482(10)
C2 C47 1.377(7)
C2 C31 1.401(7)
C2 C39 1.484(6)
C8 C73 1.493(7)
C14 C30 1.363(7)
C14 C51 1.416(8)
C15 C61 1.343(8)
C15 C38 1.400(7)
C15 C23 1.496(7)
C25 C69 1.494(8)
C30 C66 1.418(7)
C30 C36 1.480(6)
C31 C36 1.415(7)
C31 C38 1.439(6)
C36 C1 1.376(8)
C38 C43 1.390(8)
C39 C77 1.376(8)
C39 C66 1.418(7)
C42 C46 1.501(7)
C43 C7 1.365(8)
C46 C51 1.336(9)
C46 C76 1.402(7)
C47 C61 1.405(7)
C54 C21 1.422(14)
C55 C11 1.538(11)
C57 C12 1.516(10)
C60 C1E 1.534(6)
C64 C69 1.534(8)
C66 C76 1.436(6)
C67 C80 1.534(8)
C73 C3 1.368(8)
C73 C76 1.397(8)
C77 C3 1.414(7)
C6 C10 1.527(9)
C17 C1H 1.442(14)
C1 C7 1.404(8)
C10 C1A 1.390(12)
C10 C19 1.434(11)
C11 C33 1.493(14)
C11 C13 1.515(13)
C9 C1C 1.544(7)
C12 C22 1.452(15)
C12 C1K 1.536(9)
C18 C21 1.508(13)
C21 C1S 1.307(16)
C24 C1F 1.547(6)
C26 C1N 1.547(5)
C35 C1B 1.543(6)
C37 C41 1.546(7)
C40 C1E 1.548(7)
C16 C1J 1.551(7)
C1B C1U 1.545(6)
C1B C1O 1.553(6)
C1C C1M 1.534(7)
C1C C1G 1.549(6)
C1D C1E 1.523(6)
C1H C1Q 1.485(18)
C1H C1L 1.528(8)
C1J C62 1.544(6)
C1J C1V 1.554(6)
C1N C58 1.545(6)
C1N C1R 1.548(6)
C1I C27 1.698(5)
C1X C27 1.553(6)
C20 C27 1.554(7)
C1F C48 1.543(5)
C1F C1Y 1.555(6)
C1P C97 1.549(6)
C1T C97 1.548(6)
C41 C1W 1.550(7)
C41 C85 1.551(8)
C49 C97 1.547(7)
